data_2007332
loop_
_publ_author_name
'Thompson, Hugh W.'
'Brunskill, Andrew P. J.'
'Lalancette, Roger A.'

_publ_section_title
;
 (+-)-3-Indanone-1-acetic Acid: Heterochiral Catemeric Hydrogen Bonding
 in a \d-Keto Acid
;
_journal_issue 6
_journal_name_full 'Acta Crystallographica Section C'
_journal_page_first 829
_journal_page_last 831
_journal_paper_doi 10.1107/S0108270197019823
_journal_volume 54
_journal_year 1998
_chemical_formula_analytical 'C11 H10 O3'
_chemical_formula_moiety 'C11 H10 O3'
_chemical_formula_structural 'C11 H10 O3'
_chemical_formula_sum 'C11 H10 O3'
_chemical_formula_weight 190.19
_chemical_melting_point 426
_chemical_name_common '(+\-)-3-indanone-1-acetic acid'
_chemical_name_systematic
;
(+\-)-2,3-dihydro-3-oxo-1H-indeneacetic Acid
;
_space_group_IT_number 29
_symmetry_cell_setting orthorhombic
_symmetry_space_group_name_Hall 'P 2c -2ac'
_symmetry_space_group_name_H-M 'P c a 21'
_audit_creation_method SHELXTL/PC
_cell_angle_alpha 90.00
_cell_angle_beta 90.00
_cell_angle_gamma 90.00
_cell_formula_units_Z 4
_cell_length_a 14.140(2)
_cell_length_b 9.1670(10)
_cell_length_c 7.2630(10)
_cell_measurement_reflns_used 37
_cell_measurement_temperature 293(2)
_cell_measurement_theta_max 17.76
_cell_measurement_theta_min 5.30
_cell_volume 941.4(2)
_computing_cell_refinement XSCANS
_computing_data_collection 'XSCANS (Siemens, 1991)'
_computing_data_reduction XSCANS
_computing_molecular_graphics SHELXTL/PC
_computing_publication_material SHELXTL/PC
_computing_structure_refinement SHELXTL/PC
_computing_structure_solution 'SHELXTL/PC (Sheldrick, 1994)'
_diffrn_ambient_temperature 293(2)
_diffrn_measurement_device 'Siemens P4'
_diffrn_measurement_method 2\q/\q
_diffrn_radiation_monochromator graphite
_diffrn_radiation_source 'normal-focus sealed tube'
_diffrn_radiation_type MoK\a
_diffrn_radiation_wavelength 0.71073
_diffrn_reflns_av_R_equivalents 0.016
_diffrn_reflns_av_sigmaI/netI 0.033
_diffrn_reflns_limit_h_max 19
_diffrn_reflns_limit_h_min -19
_diffrn_reflns_limit_k_max 12
_diffrn_reflns_limit_k_min -12
_diffrn_reflns_limit_l_max 9
_diffrn_reflns_limit_l_min -9
_diffrn_reflns_number 2688
_diffrn_reflns_theta_max 29.00
_diffrn_reflns_theta_min 2.22
_diffrn_standards_decay_% -0.63
_diffrn_standards_interval_count 97
_diffrn_standards_number 3
_exptl_absorpt_coefficient_mu 0.098
_exptl_absorpt_correction_T_max 0.971
_exptl_absorpt_correction_T_min 0.943
_exptl_absorpt_correction_type 'face-indexed numerical (Sheldrick, 1994)'
_exptl_crystal_colour colorless
_exptl_crystal_density_diffrn 1.342
_exptl_crystal_density_meas 1.350(10)
_exptl_crystal_density_method 'flotation in CCl~4~--toluene'
_exptl_crystal_description 'Rectangular prism singly capped with a rectangular prismoid'
_exptl_crystal_F_000 400
_exptl_crystal_size_max 0.70
_exptl_crystal_size_mid 0.60
_exptl_crystal_size_min 0.32
_refine_diff_density_max 0.27
_refine_diff_density_min -0.15
_refine_ls_abs_structure_details 'Flack (1983)'
_refine_ls_abs_structure_Flack 0.5(16)
_refine_ls_extinction_method 'none (refined to zero)'
_refine_ls_goodness_of_fit_all 1.05
_refine_ls_goodness_of_fit_obs 1.10
_refine_ls_hydrogen_treatment 'H atoms: see below'
_refine_ls_matrix_type full
_refine_ls_number_parameters 140
_refine_ls_number_reflns 2493
_refine_ls_number_restraints 1
_refine_ls_restrained_S_all 1.05
_refine_ls_restrained_S_obs 1.10
_refine_ls_R_factor_all 0.070
_refine_ls_R_factor_obs .050
_refine_ls_shift/esd_max 0.00
_refine_ls_shift/esd_mean 0.00
_refine_ls_structure_factor_coef Fsqd
_refine_ls_weighting_details 'w = 1/[\s^2^(Fo^2^)+(0.0598P)^2^+0.1029P] where P = (Fo^2^+2Fc^2^)/3'
_refine_ls_weighting_scheme calc
_refine_ls_wR_factor_all 0.129
_refine_ls_wR_factor_obs .117
_reflns_number_observed 1900
_reflns_number_total 2493
_reflns_observed_criterion I>2\s(I)
_cod_data_source_file fg1417.cif
_cod_data_source_block I
_cod_depositor_comments
;
The following automatic conversions were performed:
'_symmetry_cell_setting' value 'Orthorhombic' changed to 'orthorhombic'
according to '/home/saulius/struct/CIF-dictionaries/cif_core.dic'
dictionary named 'cif_core.dic' version 2.4.1 from
2010-06-29.

'_geom_bond_publ_flag' value 'Y' changed to 'y' according to
'/home/saulius/struct/CIF-dictionaries/cif_core.dic' dictionary named
'cif_core.dic' version 2.4.1 from 2010-06-29 (3 times).

Automatic conversion script
Id: cif_fix_enum 1527 2010-12-29 10:47:43Z saulius 

The following automatic conversions were performed:

'_symmetry_cell_setting' value 'Orthorhombic' changed to
'orthorhombic' according to
/home/saulius/struct/CIF-dictionaries/cif_core.dic dictionary named
'cif_core.dic' version 2.4.1 from 2010-06-29.

Automatic conversion script
Id: cif_fix_values 1715 2011-07-08 13:25:40Z adriana 

The following automatic conversions were performed:

'_refine_ls_weighting_scheme' value 'calc w =
1/[\s^2^(Fo^2^)+(0.0598P)^2^+0.1029P] where P = (Fo^2^+2Fc^2^)/3' was
changed to 'calc'. New tag '_refine_ls_weighting_details' was
created. The value of the new tag was set to 'w =
1/[\s^2^(Fo^2^)+(0.0598P)^2^+0.1029P] where P = (Fo^2^+2Fc^2^)/3'.

Automatic conversion script
Id: cif_fix_values 3143 2015-03-26 13:38:13Z robertas 
;
_cod_database_code 2007332

loop_
_symmetry_equiv_pos_as_xyz
'x, y, z'
'-x, -y, z+1/2'
'x+1/2, -y, z'
'-x+1/2, y, z+1/2'

loop_
_atom_site_aniso_label
_atom_site_aniso_U_11
_atom_site_aniso_U_22
_atom_site_aniso_U_33
_atom_site_aniso_U_12
_atom_site_aniso_U_13
_atom_site_aniso_U_23
O1 .0434(7) .0608(10) .111(2) -.0075(7) .0162(10) -.0017(10)
O2 .0684(10) .0619(9) .0869(12) .0085(9) -.0115(10) -.0266(10)
O3 .0470(8) .0530(9) .0968(14) .0063(7) -.0105(9) -.0060(10)
C1 .0388(9) .0416(9) .0446(10) -.0036(7) .0012(8) -.0003(8)
C2 .0412(9) .0380(9) .0640(13) -.0047(8) .0035(9) .0009(10)
C3 .0445(10) .0457(9) .0538(11) -.0023(8) .0031(9) .0019(9)
C3A .0466(10) .0389(9) .0471(10) .0015(7) -.0016(9) .0038(8)
C4 .0649(13) .0517(11) .0598(14) .0131(11) -.0011(12) .0003(11)
C5 .091(2) .0424(11) .064(2) .0151(11) -.0131(14) -.0006(10)
C6 .091(2) .0337(10) .0627(15) -.0111(10) -.0173(14) .0076(10)
C7 .0587(13) .0493(11) .0594(13) -.0131(10) -.0058(11) .0108(10)
C7A .0457(10) .0383(9) .0457(11) -.0037(7) -.0038(8) .0053(8)
C8 .0413(9) .0451(10) .0611(13) -.0014(8) -.0016(9) -.0045(9)
C9 .0384(9) .0478(11) .0578(13) -.0008(8) .0060(9) -.0027(10)

loop_
_atom_site_label
_atom_site_fract_x
_atom_site_fract_y
_atom_site_fract_z
_atom_site_U_iso_or_equiv
_atom_site_thermal_displace_type
_atom_site_calc_flag
_atom_site_refinement_flags
_atom_site_occupancy
_atom_site_disorder_group
_atom_site_type_symbol
O1 .69784(10) .2412(2) .5696(3) .0719(6) Uani d . 1 . O
O2 1.03289(13) -.0079(2) .3813(3) .0724(5) Uani d . 1 . O
O3 1.14967(10) .0427(2) .5768(3) .0656(5) Uani d . 1 . O
H3 1.157(2) -.051(3) .567(4) .051(6) Uiso d . 1 . H
C1 .94389(13) .2652(2) .4420(3) .0417(4) Uani d . 1 . C
C2 .86081(13) .1704(2) .5095(3) .0477(5) Uani d . 1 . C
C3 .78086(14) .2736(2) .5457(3) .0480(5) Uani d . 1 . C
C3a .81876(13) .4226(2) .5479(3) .0442(4) Uani d . 1 . C
C4 .7736(2) .5520(2) .5958(3) .0588(6) Uani d . 1 . C
C5 .8234(2) .6794(2) .5833(4) .0658(7) Uani d . 1 . C
C6 .9166(2) .6776(2) .5225(4) .0626(6) Uani d . 1 . C
C7 .9627(2) .5499(2) .4758(3) .0558(6) Uani d . 1 . C
C7a .91256(14) .4192(2) .4886(3) .0433(4) Uani d . 1 . C
C8 1.03914(14) .2275(2) .5256(3) .0492(5) Uani d . 1 . C
C9 1.07195(14) .0756(2) .4834(3) .0480(5) Uani d . 1 . C
H1A .94852 .2562 .3079 .051(7) Uiso calc R 1 . H
H2A .84318 .0996 .4163 .072(8) Uiso calc R 1 . H
H2B .87795 .1186 .6211 .087(9) Uiso calc R 1 . H
H4A .7110 .5518 .6353 .073(8) Uiso calc R 1 . H
H5A .7949 .7673 .6155 .081(9) Uiso calc R 1 . H
H6A .9491 .7655 .5128 .059(7) Uiso calc R 1 . H
H7A 1.0253 .5511 .4370 .058(7) Uiso calc R 1 . H
H8A 1.08591 .2961 .4804 .059(7) Uiso calc R 1 . H
H8B 1.03528 .2391 .6581 .062(7) Uiso calc R 1 . H

loop_
_atom_type_symbol
_atom_type_description
_atom_type_scat_dispersion_real
_atom_type_scat_dispersion_imag
_atom_type_scat_source
C C 0.0033 0.0016 'International Tables Vol C Tables 4.2.6.8 and 6.1.1.4'
H H 0.0000 0.0000 'International Tables Vol C Tables 4.2.6.8 and 6.1.1.4'
O O 0.0106 0.0060 'International Tables Vol C Tables 4.2.6.8 and 6.1.1.4'

loop_
_geom_angle_atom_site_label_1
_geom_angle_atom_site_label_2
_geom_angle_atom_site_label_3
_geom_angle
_geom_angle_publ_flag
C9 O3 H3 106.4(16) ?
C8 C1 C7A 112.4(2) ?
C8 C1 C2 114.9(2) ?
C7A C1 C2 103.36(15) ?
C3 C2 C1 106.0(2) ?
O1 C3 C3A 125.1(2) ?
O1 C3 C2 126.6(2) ?
C3A C3 C2 108.3(2) ?
C4 C3A C7A 122.2(2) ?
C4 C3A C3 128.9(2) ?
C7A C3A C3 108.9(2) ?
C5 C4 C3A 118.4(2) ?
C4 C5 C6 119.9(2) ?
C7 C6 C5 122.4(2) ?
C6 C7 C7A 118.1(2) ?
C3A C7A C7 119.0(2) ?
C3A C7A C1 111.5(2) ?
C7 C7A C1 129.5(2) ?
C9 C8 C1 113.8(2) ?
O2 C9 O3 123.6(2) ?
O2 C9 C8 125.2(2) y
O3 C9 C8 111.3(2) y

loop_
_geom_bond_atom_site_label_1
_geom_bond_atom_site_label_2
_geom_bond_site_symmetry_2
_geom_bond_distance
_geom_bond_publ_flag
O1 C3 . 1.223(2) y
O2 C9 . 1.200(3) y
O3 C9 . 1.326(3) y
O3 H3 . .87(2) ?
C1 C8 . 1.517(3) ?
C1 C7A . 1.518(3) ?
C1 C2 . 1.541(3) ?
C2 C3 . 1.497(3) ?
C3 C3A . 1.467(3) ?
C3A C4 . 1.392(3) ?
C3A C7A . 1.395(3) ?
C4 C5 . 1.367(3) ?
C5 C6 . 1.390(4) ?
C6 C7 . 1.382(3) ?
C7 C7A . 1.396(3) ?
C8 C9 . 1.500(3) ?

loop_
_geom_torsion_atom_site_label_1
_geom_torsion_atom_site_label_2
_geom_torsion_atom_site_label_3
_geom_torsion_atom_site_label_4
_geom_torsion
C8 C1 C2 C3 136.1(2)
C7A C1 C2 C3 13.2(2)
C1 C2 C3 O1 166.1(2)
C1 C2 C3 C3A -13.8(2)
O1 C3 C3A C4 7.8(4)
C2 C3 C3A C4 -172.2(2)
O1 C3 C3A C7A -171.2(2)
C2 C3 C3A C7A 8.8(2)
C7A C3A C4 C5 0.2(4)
C3 C3A C4 C5 -178.6(2)
C3A C4 C5 C6 0.5(4)
C4 C5 C6 C7 -1.1(4)
C5 C6 C7 C7A 0.9(4)
C4 C3A C7A C7 -0.4(3)
C3 C3A C7A C7 178.6(2)
C4 C3A C7A C1 -179.0(2)
C3 C3A C7A C1 0.1(2)
C6 C7 C7A C3A -0.1(3)
C6 C7 C7A C1 178.2(2)
C8 C1 C7A C3A -132.9(2)
C2 C1 C7A C3A -8.4(2)
C8 C1 C7A C7 48.7(3)
C2 C1 C7A C7 173.2(2)
C7A C1 C8 C9 179.6(2)
C2 C1 C8 C9 61.7(2)
C1 C8 C9 O2 6.0(3)
C1 C8 C9 O3 -172.7(2)

loop_
_cod_related_entry_id
_cod_related_entry_database
_cod_related_entry_code
1 ChemSpider 184562
